data_7711216
loop_
_publ_author_name
'Luo, Bo-Hong'
'Zhao, Si-Yang'
'Pu, Yong-Li'
'Zhou, Xiang-Yu'
'Xie, Jun-Zhou'
'Chen, Long'
'Wu, Min'
'Zhou, Min'
'Zhang, Hua-Xin'

_publ_section_title
;
 Influence of the pendant groups on electrochemical water oxidation
 catalyzed by cobalt(II) triazolylpyridine complexes
;
_journal_name_full 'Dalton Transactions'
_journal_paper_doi 10.1039/D2DT01780F
_journal_year 2022
_chemical_formula_sum 'C18 H22 Cl2 Co N8 O3'
_chemical_formula_weight 528.26
_space_group_crystal_system orthorhombic
_space_group_IT_number 19
_space_group_name_Hall 'P 2ac 2ab'
_space_group_name_H-M_alt 'P 21 21 21'
_atom_sites_solution_hydrogens geom
_audit_creation_method SHELXL-2014/7
_audit_update_record
;
2022-05-30 deposited with the CCDC.	2022-09-08 downloaded from the CCDC.
;
_cell_angle_alpha 90
_cell_angle_beta 90
_cell_angle_gamma 90
_cell_formula_units_Z 4
_cell_length_a 9.172(5)
_cell_length_b 13.160(8)
_cell_length_c 19.751(13)
_cell_measurement_reflns_used 652
_cell_measurement_temperature 296(2)
_cell_measurement_theta_max 22.02
_cell_measurement_theta_min 2.90
_cell_volume 2384(3)
_computing_structure_refinement 'SHELXL-2014/7 (Sheldrick, 2014)'
_diffrn_ambient_temperature 296(2)
_diffrn_measured_fraction_theta_full 0.966
_diffrn_measured_fraction_theta_max 0.933
_diffrn_measurement_device_type 'CCD area detector'
_diffrn_measurement_method 'phi and omega scans'
_diffrn_radiation_type MoK\a
_diffrn_radiation_wavelength 0.71073
_diffrn_reflns_av_R_equivalents 0.0411
_diffrn_reflns_av_unetI/netI 0.1137
_diffrn_reflns_Laue_measured_fraction_full 0.966
_diffrn_reflns_Laue_measured_fraction_max 0.933
_diffrn_reflns_limit_h_max 11
_diffrn_reflns_limit_h_min -4
_diffrn_reflns_limit_k_max 17
_diffrn_reflns_limit_k_min -5
_diffrn_reflns_limit_l_max 25
_diffrn_reflns_limit_l_min -14
_diffrn_reflns_number 4821
_diffrn_reflns_point_group_measured_fraction_full 0.830
_diffrn_reflns_point_group_measured_fraction_max 0.774
_diffrn_reflns_theta_full 25.242
_diffrn_reflns_theta_max 28.239
_diffrn_reflns_theta_min 2.897
_exptl_absorpt_coefficient_mu 0.980
_exptl_absorpt_correction_T_max 0.863
_exptl_absorpt_correction_T_min 0.822
_exptl_absorpt_correction_type multi-scan
_exptl_absorpt_process_details 'SADABS (Sheldrick,1996)'
_exptl_crystal_colour pink
_exptl_crystal_density_diffrn 1.472
_exptl_crystal_description block
_exptl_crystal_F_000 1084
_exptl_crystal_size_max 0.20
_exptl_crystal_size_mid 0.18
_exptl_crystal_size_min 0.15
_refine_diff_density_max 2.040
_refine_diff_density_min -1.460
_refine_diff_density_rms 0.360
_refine_ls_abs_structure_details
;
 Flack x determined using 698 quotients [(I+)-(I-)]/[(I+)+(I-)]
 (Parsons, Flack and Wagner, Acta Cryst. B69 (2013) 249-259).
;
_refine_ls_abs_structure_Flack 0.87(3)
_refine_ls_extinction_method none
_refine_ls_goodness_of_fit_ref 1.234
_refine_ls_hydrogen_treatment constr
_refine_ls_matrix_type full
_refine_ls_number_parameters 289
_refine_ls_number_reflns 4560
_refine_ls_number_restraints 0
_refine_ls_restrained_S_all 1.234
_refine_ls_R_factor_all 0.1713
_refine_ls_R_factor_gt 0.1032
_refine_ls_shift/su_max 0.000
_refine_ls_shift/su_mean 0.000
_refine_ls_structure_factor_coef Fsqd
_refine_ls_weighting_details 'w=1/[\s^2^(Fo^2^)+(0.2000P)^2^] where P=(Fo^2^+2Fc^2^)/3'
_refine_ls_weighting_scheme calc
_refine_ls_wR_factor_gt 0.2707
_refine_ls_wR_factor_ref 0.3709
_reflns_Friedel_coverage 0.470
_reflns_Friedel_fraction_full 0.648
_reflns_Friedel_fraction_max 0.568
_reflns_number_gt 2743
_reflns_number_total 4560
_reflns_threshold_expression 'I > 2\s(I)'
_cod_data_source_file d2dt01780f2.cif
_cod_data_source_block LBH6
_cod_depositor_comments
;
The following automatic conversions were performed:

data item '_exptl_absorpt_correction_type' value 'MULTI-SCAN' was
changed to 'multi-scan' in accordance with the
/home/data/users/saulius/crontab/automatic-downloads/rss-feeds/RSC/lib/dictionaries/cif_core.dic
dictionary named 'cif_core.dic' version 2.4.2 last updated on
2011-04-26.

Automatic conversion script
Id: cif_fix_values 7556 2019-12-06 15:28:31Z antanas 
;
_cod_database_code 7711216
_shelx_shelxl_version_number 2014/7
_shelx_space_group_comment
;
The symmetry employed for this shelxl refinement is uniquely defined
by the following loop, which should always be used as a source of
symmetry information in preference to the above space-group names.
They are only intended as comments.
;

loop_
_space_group_symop_operation_xyz
'x, y, z'
'-x+1/2, -y, z+1/2'
'-x, y+1/2, -z+1/2'
'x+1/2, -y+1/2, -z'

loop_
_atom_site_label
_atom_site_type_symbol
_atom_site_fract_x
_atom_site_fract_y
_atom_site_fract_z
_atom_site_U_iso_or_equiv
_atom_site_adp_type
_atom_site_occupancy
_atom_site_site_symmetry_order
_atom_site_calc_flag
_atom_site_refinement_flags_posn
_atom_site_refinement_flags_adp
_atom_site_refinement_flags_occupancy
_atom_site_disorder_assembly
_atom_site_disorder_group
Co1 Co 0.2532(2) 0.67284(14) 0.24781(11) 0.0299(6) Uani 1 1 d . . . . .
Cl2 Cl 0.4189(5) 0.6488(3) 0.1493(2) 0.0399(10) Uani 1 1 d . . . . .
Cl1 Cl 0.0878(5) 0.6959(3) 0.3457(2) 0.0397(10) Uani 1 1 d . . . . .
N8 N 0.5773(15) 0.7889(11) 0.3776(7) 0.037(3) Uani 1 1 d . . . . .
N6 N 0.4149(15) 0.7418(10) 0.3064(6) 0.031(3) Uani 1 1 d . . . . .
N3 N -0.0141(15) 0.6366(11) 0.1440(6) 0.031(3) Uani 1 1 d . . . . .
N4 N -0.0732(17) 0.5559(11) 0.1218(7) 0.038(3) Uani 1 1 d . . . . .
N5 N 0.2312(16) 0.8313(8) 0.2233(6) 0.031(3) Uani 1 1 d . . . . .
N1 N 0.2751(15) 0.5157(10) 0.2760(6) 0.032(3) Uani 1 1 d . . . . .
C15 C 0.416(2) 0.8432(12) 0.3075(7) 0.032(4) Uani 1 1 d . . . . .
C16 C 0.5154(18) 0.8783(12) 0.3513(7) 0.029(3) Uani 1 1 d . . . . .
H16A H 0.5380 0.9454 0.3617 0.035 Uiso 1 1 calc R U . . .
C13 C 0.3117(16) 1.0000(10) 0.2519(9) 0.033(3) Uani 1 1 d . . . . .
N7 N 0.5184(15) 0.7068(10) 0.3496(7) 0.035(3) Uani 1 1 d . . . . .
C7 C -0.0205(17) 0.4619(15) 0.1457(8) 0.037(4) Uani 1 1 d . . . . .
H7B H -0.0459 0.3950 0.1361 0.045 Uiso 1 1 calc R U . . .
N2 N 0.0857(15) 0.6057(9) 0.1881(6) 0.027(3) Uani 1 1 d . . . . .
C4 C 0.1824(17) 0.3496(11) 0.2488(9) 0.035(4) Uani 1 1 d . . . . .
H4A H 0.1201 0.3071 0.2247 0.042 Uiso 1 1 calc R U . . .
C5 C 0.1807(16) 0.4548(10) 0.2374(8) 0.030(4) Uani 1 1 d . . . . .
C14 C 0.3151(16) 0.8931(10) 0.2613(9) 0.030(4) Uani 1 1 d . . . . .
C6 C 0.0826(19) 0.5043(11) 0.1887(8) 0.033(4) Uani 1 1 d . . . . .
C12 C 0.2192(15) 1.0347(11) 0.2000(8) 0.032(4) Uani 1 1 d . . . . .
H12A H 0.2177 1.1038 0.1904 0.038 Uiso 1 1 calc R U . . .
C3 C 0.282(2) 0.3079(14) 0.2983(8) 0.047(5) Uani 1 1 d . . . . .
H3B H 0.2858 0.2384 0.3066 0.057 Uiso 1 1 calc R U . . .
C11 C 0.1338(18) 0.9734(13) 0.1639(9) 0.039(4) Uani 1 1 d . . . . .
H11A H 0.0694 0.9987 0.1317 0.047 Uiso 1 1 calc R U . . .
C10 C 0.1454(18) 0.8697(13) 0.1767(9) 0.034(4) Uani 1 1 d . . . . .
H10A H 0.0894 0.8254 0.1508 0.041 Uiso 1 1 calc R U . . .
C1 C 0.3599(16) 0.4762(13) 0.3189(7) 0.027(3) Uani 1 1 d . . . . .
H1A H 0.4198 0.5201 0.3432 0.033 Uiso 1 1 calc R U . . .
C17 C 0.7001(18) 0.7794(15) 0.4277(9) 0.045(5) Uani 1 1 d . . . . .
H17A H 0.7299 0.8461 0.4434 0.055 Uiso 1 1 calc R U . . .
H17B H 0.7834 0.7467 0.4067 0.055 Uiso 1 1 calc R U . . .
C2 C 0.372(2) 0.3754(14) 0.3329(9) 0.045(5) Uani 1 1 d . . . . .
H2A H 0.4380 0.3521 0.3650 0.054 Uiso 1 1 calc R U . . .
O2 O 0.7557(19) 0.6974(13) 0.5326(7) 0.079(5) Uani 1 1 d . . . . .
H2B H 0.7268 0.6591 0.5624 0.119 Uiso 1 1 calc R U . . .
C18 C 0.645(3) 0.7154(19) 0.4875(11) 0.080(8) Uani 1 1 d . . . . .
H18A H 0.5662 0.7510 0.5101 0.096 Uiso 1 1 calc R U . . .
H18B H 0.6071 0.6512 0.4708 0.096 Uiso 1 1 calc R U . . .
O1 O -0.010(2) 0.5330(15) -0.0248(8) 0.085(5) Uani 1 1 d . . . . .
H1B H 0.0195 0.5542 -0.0614 0.127 Uiso 1 1 calc R U . . .
C8 C -0.176(2) 0.5614(17) 0.0660(11) 0.061(6) Uani 1 1 d . . . . .
H8A H -0.2731 0.5437 0.0718 0.073 Uiso 1 1 calc R U . . .
C9 C -0.120(3) 0.596(2) -0.0011(9) 0.069(7) Uani 1 1 d . . . . .
H9A H -0.1996 0.5969 -0.0334 0.083 Uiso 1 1 calc R U . . .
H9B H -0.0830 0.6648 0.0030 0.083 Uiso 1 1 calc R U . . .
O3 O 0.253(3) 0.569(3) 0.0159(11) 0.162(12) Uani 1 1 d . . . . .

loop_
_atom_site_aniso_label
_atom_site_aniso_U_11
_atom_site_aniso_U_22
_atom_site_aniso_U_33
_atom_site_aniso_U_23
_atom_site_aniso_U_13
_atom_site_aniso_U_12
Co1 0.0317(10) 0.0214(8) 0.0365(11) -0.0024(8) -0.0072(11) -0.0015(7)
Cl2 0.045(2) 0.034(2) 0.040(2) -0.0019(19) 0.006(2) 0.0005(18)
Cl1 0.038(2) 0.038(2) 0.043(2) 0.000(2) 0.003(2) 0.0004(18)
N8 0.034(8) 0.036(7) 0.040(7) -0.010(6) -0.007(7) -0.012(7)
N6 0.028(7) 0.033(7) 0.031(7) 0.002(6) -0.009(6) -0.013(6)
N3 0.030(7) 0.038(8) 0.024(6) -0.009(6) -0.001(6) 0.009(6)
N4 0.050(9) 0.032(7) 0.032(7) -0.001(6) -0.006(7) -0.008(7)
N5 0.046(8) 0.017(5) 0.030(6) 0.002(5) 0.004(6) -0.005(6)
N1 0.044(9) 0.033(6) 0.019(5) 0.003(5) -0.008(6) 0.014(6)
C15 0.040(9) 0.036(8) 0.018(7) 0.002(6) 0.001(7) -0.014(8)
C16 0.042(9) 0.031(8) 0.014(7) -0.008(6) -0.007(7) -0.006(7)
C13 0.026(7) 0.020(7) 0.055(10) -0.002(8) -0.007(8) -0.001(5)
N7 0.038(8) 0.030(7) 0.038(7) 0.002(7) 0.002(7) 0.008(6)
C7 0.029(9) 0.059(11) 0.024(8) -0.020(8) 0.004(7) -0.017(8)
N2 0.031(7) 0.029(6) 0.021(6) -0.004(5) 0.005(6) 0.001(6)
C4 0.028(8) 0.024(7) 0.053(10) -0.012(8) -0.014(8) 0.010(6)
C5 0.024(8) 0.019(6) 0.047(10) 0.000(7) 0.003(7) 0.004(5)
C14 0.018(7) 0.021(6) 0.051(10) -0.008(7) 0.007(7) 0.015(5)
C6 0.041(9) 0.028(8) 0.029(8) 0.000(6) -0.001(7) -0.021(7)
C12 0.019(9) 0.025(7) 0.051(10) 0.011(7) -0.021(7) -0.002(6)
C3 0.080(15) 0.036(9) 0.026(8) -0.006(7) -0.004(9) 0.017(10)
C11 0.028(9) 0.033(8) 0.056(11) 0.000(9) 0.001(8) 0.004(7)
C10 0.030(9) 0.031(8) 0.041(9) 0.000(7) 0.000(7) 0.003(7)
C1 0.025(8) 0.041(9) 0.016(7) -0.007(7) -0.003(6) 0.000(7)
C17 0.018(8) 0.059(12) 0.059(12) -0.012(10) -0.007(8) -0.003(8)
C2 0.055(12) 0.042(10) 0.039(10) 0.015(8) 0.004(9) -0.011(9)
O2 0.100(12) 0.084(11) 0.054(9) 0.011(8) -0.042(9) -0.002(10)
C18 0.083(17) 0.080(18) 0.078(16) 0.030(14) -0.060(14) -0.029(14)
O1 0.108(14) 0.086(12) 0.060(9) 0.008(10) 0.000(10) -0.037(12)
C8 0.051(12) 0.059(13) 0.074(15) -0.002(11) -0.040(11) -0.007(10)
C9 0.074(16) 0.11(2) 0.027(11) -0.001(11) -0.013(10) 0.012(14)
O3 0.13(2) 0.26(3) 0.099(15) -0.067(19) -0.036(15) -0.05(2)

loop_
_atom_type_symbol
_atom_type_description
_atom_type_scat_dispersion_real
_atom_type_scat_dispersion_imag
_atom_type_scat_source
C C 0.0033 0.0016 'International Tables Vol C Tables 4.2.6.8 and 6.1.1.4'
H H 0.0000 0.0000 'International Tables Vol C Tables 4.2.6.8 and 6.1.1.4'
N N 0.0061 0.0033 'International Tables Vol C Tables 4.2.6.8 and 6.1.1.4'
O O 0.0106 0.0060 'International Tables Vol C Tables 4.2.6.8 and 6.1.1.4'
Cl Cl 0.1484 0.1585 'International Tables Vol C Tables 4.2.6.8 and 6.1.1.4'
Co Co 0.3494 0.9721 'International Tables Vol C Tables 4.2.6.8 and 6.1.1.4'

loop_
_geom_angle_atom_site_label_1
_geom_angle_atom_site_label_2
_geom_angle_atom_site_label_3
_geom_angle
_geom_angle_site_symmetry_1
_geom_angle_site_symmetry_3
_geom_angle_publ_flag
N6 Co1 N2 178.7(6) . . ?
N6 Co1 N5 76.7(5) . . ?
N2 Co1 N5 102.2(5) . . ?
N6 Co1 N1 102.0(5) . . ?
N2 Co1 N1 79.1(5) . . ?
N5 Co1 N1 178.0(5) . . ?
N6 Co1 Cl1 87.1(4) . . ?
N2 Co1 Cl1 92.4(3) . . ?
N5 Co1 Cl1 89.9(4) . . ?
N1 Co1 Cl1 88.5(4) . . ?
N6 Co1 Cl2 93.1(4) . . ?
N2 Co1 Cl2 87.4(3) . . ?
N5 Co1 Cl2 90.3(4) . . ?
N1 Co1 Cl2 91.3(4) . . ?
Cl1 Co1 Cl2 179.72(18) . . ?
N7 N8 C16 111.2(12) . . ?
N7 N8 C17 120.7(14) . . ?
C16 N8 C17 128.0(13) . . ?
C15 N6 N7 109.0(13) . . ?
C15 N6 Co1 116.6(11) . . ?
N7 N6 Co1 134.2(10) . . ?
N4 N3 N2 105.4(13) . . ?
N3 N4 C7 118.1(13) . . ?
N3 N4 C8 119.9(15) . . ?
C7 N4 C8 121.4(14) . . ?
C10 N5 C14 120.0(13) . . ?
C10 N5 Co1 126.0(11) . . ?
C14 N5 Co1 114.0(10) . . ?
C1 N1 C5 120.6(14) . . ?
C1 N1 Co1 128.9(12) . . ?
C5 N1 Co1 110.5(9) . . ?
N6 C15 C16 111.0(15) . . ?
N6 C15 C14 116.0(14) . . ?
C16 C15 C14 133.0(15) . . ?
C15 C16 N8 103.1(13) . . ?
C12 C13 C14 115.5(14) . . ?
N8 N7 N6 105.7(12) . . ?
C6 C7 N4 94.9(14) . . ?
N3 N2 C6 107.3(13) . . ?
N3 N2 Co1 137.2(10) . . ?
C6 N2 Co1 115.2(11) . . ?
C5 C4 C3 119.3(16) . . ?
C4 C5 N1 118.0(14) . . ?
C4 C5 C6 123.4(15) . . ?
N1 C5 C6 118.6(12) . . ?
N5 C14 C13 120.8(15) . . ?
N5 C14 C15 116.0(13) . . ?
C13 C14 C15 123.0(15) . . ?
N2 C6 C7 114.3(17) . . ?
N2 C6 C5 115.9(14) . . ?
C7 C6 C5 129.7(15) . . ?
C11 C12 C13 123.3(15) . . ?
C2 C3 C4 117.7(16) . . ?
C12 C11 C10 116.9(16) . . ?
N5 C10 C11 123.4(16) . . ?
N1 C1 C2 126.0(16) . . ?
N8 C17 C18 107.7(13) . . ?
C1 C2 C3 118.4(17) . . ?
O2 C18 C17 110.4(18) . . ?
N4 C8 C9 117.9(18) . . ?
O1 C9 C8 111(2) . . ?

loop_
_geom_bond_atom_site_label_1
_geom_bond_atom_site_label_2
_geom_bond_distance
_geom_bond_site_symmetry_2
_geom_bond_publ_flag
Co1 N6 2.089(12) . ?
Co1 N2 2.128(13) . ?
Co1 N5 2.150(11) . ?
Co1 N1 2.150(13) . ?
Co1 Cl1 2.476(5) . ?
Co1 Cl2 2.489(5) . ?
N8 N7 1.329(18) . ?
N8 C16 1.41(2) . ?
N8 C17 1.50(2) . ?
N6 C15 1.33(2) . ?
N6 N7 1.357(18) . ?
N3 N4 1.27(2) . ?
N3 N2 1.329(17) . ?
N4 C7 1.41(2) . ?
N4 C8 1.45(2) . ?
N5 C10 1.31(2) . ?
N5 C14 1.35(2) . ?
N1 C1 1.263(19) . ?
N1 C5 1.41(2) . ?
C15 C16 1.34(2) . ?
C15 C14 1.45(2) . ?
C13 C12 1.41(2) . ?
C13 C14 1.419(19) . ?
C7 C6 1.39(2) . ?
N2 C6 1.334(19) . ?
C4 C5 1.40(2) . ?
C4 C3 1.45(2) . ?
C5 C6 1.47(2) . ?
C12 C11 1.33(2) . ?
C3 C2 1.39(3) . ?
C11 C10 1.39(2) . ?
C1 C2 1.36(3) . ?
C17 C18 1.54(3) . ?
O2 C18 1.37(2) . ?
O1 C9 1.39(3) . ?
C8 C9 1.49(3) . ?
